data_2012677
loop_
_publ_author_name
'Usman, Anwar'
'Razak, Ibrahim Abdul'
'Fun, Hoong-Kun'
'Chantrapromma, Suchada'
'Zhang, Yan'
'Xu, Jian-Hua'

_publ_section_title 1-Acetyl-3'-(4-bromophenyl)-3'-chlorospiro[3<i>H</i>-indole-3,2'-oxetan]-2(1<i>H</i>)-one
_journal_issue 5
_journal_name_full 'Acta Crystallographica Section C'
_journal_page_first o287
_journal_page_last o288
_journal_paper_doi 10.1107/S0108270102005681
_journal_volume 58
_journal_year 2002
_chemical_formula_moiety 'C18 H13 Br Cl N O3'
_chemical_formula_sum 'C18 H13 Br Cl N O3'
_chemical_formula_weight 406.65
_chemical_melting_point 382.0(10)
_chemical_name_systematic
;
1-Acetyl-3'-(4-bromophenyl)-3'-chlorospiro[1H-indole-3,2'-oxetan]-2(3H)-one
;
_space_group_IT_number 14
_symmetry_cell_setting monoclinic
_symmetry_space_group_name_Hall '-P 2ybc'
_symmetry_space_group_name_H-M 'P 1 21/c 1'
_atom_sites_solution_hydrogens geom
_atom_sites_solution_primary direct
_atom_sites_solution_secondary difmap
_audit_creation_method SHELXL97
_cell_angle_alpha 90
_cell_angle_beta 94.6450(10)
_cell_angle_gamma 90
_cell_formula_units_Z 4
_cell_length_a 18.5810(5)
_cell_length_b 12.5906(4)
_cell_length_c 7.4709(2)
_cell_measurement_reflns_used 4889
_cell_measurement_temperature 233(2)
_cell_measurement_theta_max 28.35
_cell_measurement_theta_min 2.73
_cell_volume 1742.05(9)
_computing_cell_refinement 'SAINT (Siemens, 1996)'
_computing_data_collection 'SMART (Siemens, 1996)'
_computing_data_reduction SAINT
_computing_molecular_graphics SHELXTL
_computing_publication_material 'SHELXTL, PARST (Nardelli, 1995) and PLATON (Spek, 1990)'
_computing_structure_refinement SHELXTL
_computing_structure_solution 'SHELXTL (Sheldrick, 1997)'
_diffrn_ambient_temperature 233(2)
_diffrn_detector_area_resol_mean 8.33
_diffrn_measured_fraction_theta_full 0.971
_diffrn_measured_fraction_theta_max 0.971
_diffrn_measurement_device_type 'Siemens SMART CCD area-detector'
_diffrn_measurement_method \w
_diffrn_radiation_monochromator graphite
_diffrn_radiation_source 'fine-focus sealed tube'
_diffrn_radiation_type MoK\a
_diffrn_radiation_wavelength 0.71073
_diffrn_reflns_av_R_equivalents 0.080
_diffrn_reflns_av_sigmaI/netI 0.122
_diffrn_reflns_limit_h_max 24
_diffrn_reflns_limit_h_min -23
_diffrn_reflns_limit_k_max 13
_diffrn_reflns_limit_k_min -16
_diffrn_reflns_limit_l_max 9
_diffrn_reflns_limit_l_min -9
_diffrn_reflns_number 10113
_diffrn_reflns_theta_full 28.27
_diffrn_reflns_theta_max 28.27
_diffrn_reflns_theta_min 2.73
_diffrn_standards_decay_% negligible
_diffrn_standards_interval_count none
_diffrn_standards_number 0
_exptl_absorpt_coefficient_mu 2.528
_exptl_absorpt_correction_T_max 0.688
_exptl_absorpt_correction_T_min 0.463
_exptl_absorpt_correction_type empirical
_exptl_absorpt_process_details '(SADABS; Sheldrick, 1996)'
_exptl_crystal_colour colourless
_exptl_crystal_density_diffrn 1.551
_exptl_crystal_density_meas ?
_exptl_crystal_density_method 'not measured'
_exptl_crystal_description slab
_exptl_crystal_F_000 816
_exptl_crystal_size_max 0.36
_exptl_crystal_size_mid 0.28
_exptl_crystal_size_min 0.16
_refine_diff_density_max 0.45
_refine_diff_density_min -0.76
_refine_ls_extinction_coef 0.0091(10)
_refine_ls_extinction_expression Fc^*^=kFc[1+0.001xFc^2^\l^3^/sin(2\q)]^-1/4^
_refine_ls_extinction_method 'SHELXTL (Sheldrick, 1997)'
_refine_ls_goodness_of_fit_ref 0.812
_refine_ls_hydrogen_treatment constr
_refine_ls_matrix_type full
_refine_ls_number_parameters 219
_refine_ls_number_reflns 4173
_refine_ls_number_restraints 0
_refine_ls_restrained_S_all 0.812
_refine_ls_R_factor_all 0.097
_refine_ls_R_factor_gt 0.050
_refine_ls_shift/su_max <0.001
_refine_ls_shift/su_mean 0.000
_refine_ls_structure_factor_coef Fsqd
_refine_ls_weighting_details 'calc w = 1/[\s^2^(Fo^2^)+(0.0153P)^2^] where P=(Fo^2^+2Fc^2^)/3'
_refine_ls_weighting_scheme calc
_refine_ls_wR_factor_gt 0.110
_refine_ls_wR_factor_ref 0.120
_reflns_number_gt 2016
_reflns_number_total 4173
_reflns_threshold_expression I>2\s(I)
_cod_data_source_file av1106.cif
_cod_data_source_block I
_cod_depositor_comments
;
The following automatic conversions were performed:
'_symmetry_cell_setting' value 'Monoclinic' changed to 'monoclinic'
according to '/home/saulius/struct/CIF-dictionaries/cif_core.dic'
dictionary named 'cif_core.dic' version 2.4.1 from 2010-06-29.

Automatic conversion script
Id: cif_fix_enum 1527 2010-12-29 10:47:43Z saulius 

The following automatic conversions were performed:

'_chemical_melting_point' value '382(1)K' was changed to '382.0(10)'
- the value should be numeric and without a unit designator.

Automatic conversion script
Id: cif_fix_values 1646 2011-03-28 12:23:43Z adriana 

The following automatic conversions were performed:

'_chemical_melting_point' value '382(1)K' was changed to '382.0(10)'
- the value should be numeric and without a unit
designator.

'_symmetry_cell_setting' value 'Monoclinic' changed to
'monoclinic' according to
/home/saulius/struct/CIF-dictionaries/cif_core.dic dictionary named
'cif_core.dic' version 2.4.1 from 2010-06-29.

Automatic conversion script
Id: cif_fix_values 1715 2011-07-08 13:25:40Z adriana 

The following automatic conversions were performed:

'_exptl_crystal_density_meas' value 'not measured' was changed to '?'
- the value is perceived as not measured.

Automatic conversion script
Id: cif_fix_values 3008 2015-01-20 13:52:24Z robertas 
;
_cod_original_sg_symbol_H-M 'P 21/c'
_cod_database_code 2012677
_cod_database_fobs_code 2012677

loop_
_symmetry_equiv_pos_as_xyz
'x, y, z'
'-x, y+1/2, -z+1/2'
'-x, -y, -z'
'x, -y-1/2, z-1/2'

loop_
_atom_site_label
_atom_site_fract_x
_atom_site_fract_y
_atom_site_fract_z
_atom_site_U_iso_or_equiv
_atom_site_adp_type
_atom_site_calc_flag
_atom_site_refinement_flags
_atom_site_occupancy
_atom_site_disorder_assembly
_atom_site_disorder_group
_atom_site_type_symbol
Br1 0.01467(2) 0.17658(4) 0.02239(7) 0.0871(2) Uani d . 1 . . Br
Cl1 0.38225(4) 0.06873(6) 0.14071(12) 0.0535(3) Uani d . 1 . . Cl
N1 0.25402(12) -0.13389(18) 0.5294(3) 0.0341(6) Uani d . 1 . . N
O1 0.24139(12) 0.03406(17) 0.6532(3) 0.0555(6) Uani d . 1 . . O
O2 0.38958(11) 0.06516(17) 0.5772(3) 0.0501(6) Uani d . 1 . . O
O3 0.18197(14) -0.2778(2) 0.5427(4) 0.0783(8) Uani d . 1 . . O
C1 0.27250(16) -0.0274(2) 0.5641(4) 0.0353(7) Uani d . 1 . . C
C2 0.31508(15) -0.1864(2) 0.4589(4) 0.0335(7) Uani d . 1 . . C
C3 0.32712(18) -0.2932(2) 0.4324(4) 0.0431(8) Uani d . 1 . . C
H3 0.2920 -0.3436 0.4517 0.052 Uiso calc R 1 . . H
C4 0.3933(2) -0.3223(3) 0.3762(4) 0.0489(9) Uani d . 1 . . C
H4 0.4025 -0.3938 0.3572 0.059 Uiso calc R 1 . . H
C5 0.44571(19) -0.2491(3) 0.3476(4) 0.0508(9) Uani d . 1 . . C
H5 0.4897 -0.2716 0.3099 0.061 Uiso calc R 1 . . H
C6 0.43368(16) -0.1421(3) 0.3744(4) 0.0436(8) Uani d . 1 . . C
H6 0.4692 -0.0921 0.3559 0.052 Uiso calc R 1 . . H
C7 0.36768(14) -0.1113(2) 0.4291(4) 0.0338(7) Uani d . 1 . . C
C8 0.34101(15) -0.0042(2) 0.4713(4) 0.0355(7) Uani d . 1 . . C
C9 0.32712(15) 0.0872(2) 0.3264(4) 0.0354(7) Uani d . 1 . . C
C10 0.36599(17) 0.1576(2) 0.4714(5) 0.0516(9) Uani d . 1 . . C
H10A 0.4055 0.1981 0.4286 0.062 Uiso calc R 1 . . H
H10B 0.3336 0.2036 0.5314 0.062 Uiso calc R 1 . . H
C11 0.25103(15) 0.1110(2) 0.2527(4) 0.0354(7) Uani d . 1 . . C
C12 0.22197(17) 0.2117(2) 0.2610(4) 0.0425(8) Uani d . 1 . . C
H12 0.2497 0.2664 0.3142 0.051 Uiso calc R 1 . . H
C13 0.15194(18) 0.2320(3) 0.1910(5) 0.0534(9) Uani d . 1 . . C
H13 0.1329 0.3002 0.1950 0.064 Uiso calc R 1 . . H
C14 0.11113(17) 0.1500(3) 0.1158(5) 0.0504(9) Uani d . 1 . . C
C15 0.13853(18) 0.0483(3) 0.1064(5) 0.0537(9) Uani d . 1 . . C
H15 0.1102 -0.0065 0.0557 0.064 Uiso calc R 1 . . H
C16 0.20849(17) 0.0300(3) 0.1736(5) 0.0471(8) Uani d . 1 . . C
H16 0.2278 -0.0378 0.1662 0.057 Uiso calc R 1 . . H
C17 0.18800(18) -0.1837(3) 0.5626(5) 0.0516(9) Uani d . 1 . . C
C18 0.12870(19) -0.1140(3) 0.6140(7) 0.0818(13) Uani d . 1 . . C
H18A 0.1190 -0.0606 0.5235 0.123 Uiso calc R 1 . . H
H18B 0.1427 -0.0805 0.7269 0.123 Uiso calc R 1 . . H
H18C 0.0860 -0.1557 0.6249 0.123 Uiso calc R 1 . . H

loop_
_atom_site_aniso_label
_atom_site_aniso_U_11
_atom_site_aniso_U_22
_atom_site_aniso_U_33
_atom_site_aniso_U_12
_atom_site_aniso_U_13
_atom_site_aniso_U_23
Br1 0.0510(3) 0.1050(4) 0.1027(4) 0.0141(2) -0.0112(2) 0.0170(3)
Cl1 0.0560(5) 0.0370(5) 0.0711(6) -0.0002(4) 0.0275(4) 0.0051(4)
N1 0.0326(13) 0.0255(14) 0.0441(15) -0.0047(10) 0.0028(11) 0.0020(11)
O1 0.0603(15) 0.0355(13) 0.0737(17) 0.0005(11) 0.0230(13) -0.0104(12)
O2 0.0469(13) 0.0430(14) 0.0586(14) -0.0111(10) -0.0074(10) -0.0124(12)
O3 0.0686(18) 0.0375(16) 0.131(2) -0.0204(13) 0.0196(16) 0.0006(16)
C1 0.0385(16) 0.0250(16) 0.0415(18) 0.0022(13) -0.0012(13) 0.0002(14)
C2 0.0369(16) 0.0275(16) 0.0347(16) 0.0036(12) -0.0050(13) 0.0016(13)
C3 0.060(2) 0.0280(18) 0.0402(18) 0.0028(15) -0.0041(15) 0.0004(14)
C4 0.073(3) 0.0323(19) 0.0401(19) 0.0185(17) -0.0041(17) -0.0001(15)
C5 0.051(2) 0.057(2) 0.0434(19) 0.0285(18) -0.0014(15) -0.0016(17)
C6 0.0347(17) 0.053(2) 0.0417(18) 0.0040(15) -0.0035(14) 0.0020(16)
C7 0.0321(15) 0.0313(17) 0.0367(16) 0.0029(12) -0.0055(12) 0.0007(13)
C8 0.0313(16) 0.0287(17) 0.0457(18) -0.0060(12) -0.0011(13) -0.0068(14)
C9 0.0345(16) 0.0215(16) 0.0512(19) -0.0033(12) 0.0103(13) -0.0054(13)
C10 0.0425(19) 0.0313(19) 0.081(3) -0.0118(14) 0.0027(17) -0.0172(18)
C11 0.0402(16) 0.0214(15) 0.0454(18) 0.0001(13) 0.0082(13) 0.0028(13)
C12 0.0495(19) 0.0242(17) 0.054(2) -0.0021(14) 0.0073(15) 0.0013(15)
C13 0.056(2) 0.0331(19) 0.072(2) 0.0101(16) 0.0122(18) 0.0103(18)
C14 0.0401(18) 0.057(2) 0.054(2) 0.0056(16) -0.0005(15) 0.0129(18)
C15 0.051(2) 0.046(2) 0.062(2) -0.0065(17) -0.0089(17) -0.0049(18)
C16 0.0490(19) 0.0289(18) 0.062(2) 0.0031(15) -0.0023(16) -0.0029(16)
C17 0.046(2) 0.044(2) 0.066(2) -0.0104(16) 0.0084(17) 0.0072(18)
C18 0.042(2) 0.066(3) 0.140(4) -0.0086(19) 0.025(2) -0.006(3)

loop_
_atom_type_symbol
_atom_type_description
_atom_type_scat_dispersion_real
_atom_type_scat_dispersion_imag
_atom_type_scat_source
C C 0.0033 0.0016 'International Tables Vol C Tables 4.2.6.8 and 6.1.1.4'
H H 0.0000 0.0000 'International Tables Vol C Tables 4.2.6.8 and 6.1.1.4'
N N 0.0061 0.0033 'International Tables Vol C Tables 4.2.6.8 and 6.1.1.4'
O O 0.0106 0.0060 'International Tables Vol C Tables 4.2.6.8 and 6.1.1.4'
Br Br -0.2901 2.4595 'International Tables Vol C Tables 4.2.6.8 and 6.1.1.4'
Cl Cl 0.1484 0.1585 'International Tables Vol C Tables 4.2.6.8 and 6.1.1.4'

loop_
_geom_angle_atom_site_label_1
_geom_angle_atom_site_label_2
_geom_angle_atom_site_label_3
_geom_angle
C1 N1 C17 126.4(3)
C1 N1 C2 108.4(2)
C17 N1 C2 125.2(2)
C8 O2 C10 92.2(2)
O1 C1 N1 126.7(3)
O1 C1 C8 125.9(3)
N1 C1 C8 107.4(2)
C3 C2 C7 121.0(3)
C3 C2 N1 129.6(3)
C7 C2 N1 109.2(2)
C4 C3 C2 117.5(3)
C4 C3 H3 121.3
C2 C3 H3 121.3
C5 C4 C3 122.1(3)
C5 C4 H4 119.0
C3 C4 H4 119.0
C4 C5 C6 120.5(3)
C4 C5 H5 119.8
C6 C5 H5 119.8
C7 C6 C5 118.3(3)
C7 C6 H6 120.8
C5 C6 H6 120.8
C6 C7 C2 120.7(3)
C6 C7 C8 129.8(3)
C2 C7 C8 109.5(2)
O2 C8 C7 117.6(2)
O2 C8 C1 111.9(2)
C7 C8 C1 103.2(2)
O2 C8 C9 89.71(19)
C7 C8 C9 123.7(3)
C1 C8 C9 110.7(2)
C11 C9 C10 121.1(2)
C11 C9 C8 119.4(2)
C10 C9 C8 84.1(2)
C11 C9 Cl1 108.6(2)
C10 C9 Cl1 110.7(2)
C8 C9 Cl1 111.10(18)
O2 C10 C9 91.4(2)
O2 C10 H10A 113.4
C9 C10 H10A 113.4
O2 C10 H10B 113.4
C9 C10 H10B 113.4
H10A C10 H10B 110.7
C12 C11 C16 118.7(3)
C12 C11 C9 121.7(3)
C16 C11 C9 119.5(2)
C11 C12 C13 120.7(3)
C11 C12 H12 119.6
C13 C12 H12 119.6
C14 C13 C12 119.1(3)
C14 C13 H13 120.5
C12 C13 H13 120.5
C13 C14 C15 121.6(3)
C13 C14 Br1 119.4(3)
C15 C14 Br1 119.0(3)
C16 C15 C14 118.6(3)
C16 C15 H15 120.7
C14 C15 H15 120.7
C15 C16 C11 121.3(3)
C15 C16 H16 119.3
C11 C16 H16 119.3
O3 C17 N1 119.3(3)
O3 C17 C18 123.6(3)
N1 C17 C18 117.0(3)
C17 C18 H18A 109.5
C17 C18 H18B 109.5
H18A C18 H18B 109.5
C17 C18 H18C 109.5
H18A C18 H18C 109.5
H18B C18 H18C 109.5

loop_
_geom_bond_atom_site_label_1
_geom_bond_atom_site_label_2
_geom_bond_site_symmetry_2
_geom_bond_distance
_geom_bond_publ_flag
Br1 C14 . 1.900(3) yes
Cl1 C9 . 1.805(3) yes
N1 C1 . 1.403(4) ?
N1 C17 . 1.418(4) ?
N1 C2 . 1.448(4) ?
O1 C1 . 1.200(3) ?
O2 C8 . 1.445(3) ?
O2 C10 . 1.455(4) ?
O3 C17 . 1.198(4) ?
C1 C8 . 1.526(4) yes
C2 C3 . 1.380(4) ?
C2 C7 . 1.390(4) ?
C3 C4 . 1.380(4) ?
C3 H3 . 0.9300 ?
C4 C5 . 1.370(5) ?
C4 H4 . 0.9300 ?
C5 C6 . 1.383(4) ?
C5 H5 . 0.9300 ?
C6 C7 . 1.379(4) ?
C6 H6 . 0.9300 ?
C7 C8 . 1.479(4) yes
C8 C9 . 1.587(4) yes
C9 C11 . 1.505(4) yes
C9 C10 . 1.535(4) yes
C10 H10A . 0.9700 ?
C10 H10B . 0.9700 ?
C11 C12 . 1.380(4) ?
C11 C16 . 1.392(4) ?
C12 C13 . 1.386(4) ?
C12 H12 . 0.9300 ?
C13 C14 . 1.374(5) ?
C13 H13 . 0.9300 ?
C14 C15 . 1.382(5) ?
C15 C16 . 1.375(4) ?
C15 H15 . 0.9300 ?
C16 H16 . 0.9300 ?
C17 C18 . 1.484(5) ?
C18 H18A . 0.9600 ?
C18 H18B . 0.9600 ?
C18 H18C . 0.9600 ?

loop_
_geom_hbond_atom_site_label_D
_geom_hbond_atom_site_label_H
_geom_hbond_atom_site_label_A
_geom_hbond_site_symmetry_A
_geom_hbond_distance_DH
_geom_hbond_distance_HA
_geom_hbond_distance_DA
_geom_hbond_angle_DHA
_geom_hbond_publ_flag
C3 H3 O3 1_555 0.93 2.36 2.890(4) 116 yes

loop_
_geom_torsion_atom_site_label_1
_geom_torsion_atom_site_label_2
_geom_torsion_atom_site_label_3
_geom_torsion_atom_site_label_4
_geom_torsion
C17 N1 C1 O1 13.2(5)
C2 N1 C1 O1 -164.8(3)
C17 N1 C1 C8 -168.2(3)
C2 N1 C1 C8 13.8(3)
C1 N1 C2 C3 168.4(3)
C17 N1 C2 C3 -9.6(5)
C1 N1 C2 C7 -7.1(3)
C17 N1 C2 C7 174.8(3)
C7 C2 C3 C4 0.3(4)
N1 C2 C3 C4 -174.8(3)
C2 C3 C4 C5 0.2(5)
C3 C4 C5 C6 -0.1(5)
C4 C5 C6 C7 -0.4(5)
C5 C6 C7 C2 0.9(4)
C5 C6 C7 C8 178.5(3)
C3 C2 C7 C6 -0.8(4)
N1 C2 C7 C6 175.2(2)
C3 C2 C7 C8 -178.8(3)
N1 C2 C7 C8 -2.8(3)
C10 O2 C8 C7 140.8(3)
C10 O2 C8 C1 -99.9(3)
C10 O2 C8 C9 12.3(2)
C6 C7 C8 O2 -43.4(4)
C2 C7 C8 O2 134.4(3)
C6 C7 C8 C1 -167.1(3)
C2 C7 C8 C1 10.7(3)
C6 C7 C8 C9 66.6(4)
C2 C7 C8 C9 -115.6(3)
O1 C1 C8 O2 36.3(4)
N1 C1 C8 O2 -142.3(2)
O1 C1 C8 C7 163.7(3)
N1 C1 C8 C7 -14.9(3)
O1 C1 C8 C9 -62.1(4)
N1 C1 C8 C9 119.3(2)
O2 C8 C9 C11 -134.3(2)
C7 C8 C9 C11 102.2(3)
C1 C8 C9 C11 -20.8(3)
O2 C8 C9 C10 -11.7(2)
C7 C8 C9 C10 -135.3(3)
C1 C8 C9 C10 101.7(3)
O2 C8 C9 Cl1 98.2(2)
C7 C8 C9 Cl1 -25.4(3)
C1 C8 C9 Cl1 -148.4(2)
C8 O2 C10 C9 -12.7(2)
C11 C9 C10 O2 132.5(3)
C8 C9 C10 O2 11.6(2)
Cl1 C9 C10 O2 -98.7(2)
C10 C9 C11 C12 22.9(4)
C8 C9 C11 C12 124.5(3)
Cl1 C9 C11 C12 -106.8(3)
C10 C9 C11 C16 -157.2(3)
C8 C9 C11 C16 -55.6(4)
Cl1 C9 C11 C16 73.1(3)
C16 C11 C12 C13 -0.4(4)
C9 C11 C12 C13 179.5(3)
C11 C12 C13 C14 1.2(5)
C12 C13 C14 C15 -0.8(5)
C12 C13 C14 Br1 179.2(2)
C13 C14 C15 C16 -0.3(5)
Br1 C14 C15 C16 179.7(3)
C14 C15 C16 C11 1.1(5)
C12 C11 C16 C15 -0.8(5)
C9 C11 C16 C15 179.3(3)
C1 N1 C17 O3 -172.8(3)
C2 N1 C17 O3 4.9(5)
C1 N1 C17 C18 9.5(5)
C2 N1 C17 C18 -172.8(3)

loop_
_cod_related_entry_id
_cod_related_entry_database
_cod_related_entry_code
1 ChemSpider 4402208
